data_4108691
loop_
_publ_author_name
'Takuji Hatakeyama'
'Masaharu Nakamura'
'Eiichi Nakamura'

_publ_contact_author 'NAKAMURA, Eiichi'
_publ_contact_author_email nakamura@chem.chem.s.u-tokyo.ac.jp
_publ_section_title
;
 Diastereoselective Addition of Zincated Hydrazones to Alkenylboronates
 and Stereospecific Trapping of Boron/Zinc Bimetallic Intermediates by
 Carbon Electrophiles
;
_journal_name_full 'Journal of the American Chemical Society'
_journal_page_first 15688
_journal_page_last 15701
_journal_paper_doi 10.1021/ja806258v
_journal_volume 130
_journal_year 2008
_chemical_compound_source 'synthesis as described'
_chemical_formula_moiety 'C40 H44 O4'
_chemical_formula_sum 'C40 H44 O4'
_chemical_formula_weight 588.79
_chemical_name_systematic
;
 ?
;
_space_group_IT_number 2
_symmetry_cell_setting triclinic
_symmetry_Int_Tables_number 2
_symmetry_space_group_name_Hall '-P 1'
_symmetry_space_group_name_H-M 'P -1'
_atom_sites_solution_hydrogens geom
_atom_sites_solution_primary direct
_atom_sites_solution_secondary difmap
_audit_creation_date 2004-07-23T12:32:38-00:00
_cell_angle_alpha 91.937(5)
_cell_angle_beta 105.989(4)
_cell_angle_gamma 107.197(5)
_cell_formula_units_Z 2
_cell_length_a 9.7440(10)
_cell_length_b 12.4090(8)
_cell_length_c 15.5230(15)
_cell_measurement_reflns_used 13570
_cell_measurement_temperature 153(2)
_cell_measurement_theta_max 25.56
_cell_measurement_theta_min 2.07
_cell_measurement_wavelength 0.71073
_cell_volume 1710.0(3)
_computing_cell_refinement Scalepack(HKL)
_computing_data_collection Xpress(MacScience)
_computing_data_reduction 'Denzo and Scalepack(HKL)'
_computing_molecular_graphics 'Ortep-3 for Windows (Farrugia, 1997)'
_computing_structure_refinement 'SHELXL-97 (Sheldrick, 1997)'
_computing_structure_solution 'SHELXS-97 (Sheldrick, 1997)'
_diffrn_ambient_temperature 153(2)
_diffrn_measured_fraction_theta_full 0.921
_diffrn_measured_fraction_theta_max 0.921
_diffrn_radiation_monochromator graphite
_diffrn_radiation_probe x-ray
_diffrn_radiation_type MoK\a
_diffrn_radiation_wavelength 0.71073
_diffrn_reflns_av_unetI/netI 0.0211
_diffrn_reflns_limit_h_max 11
_diffrn_reflns_limit_h_min 0
_diffrn_reflns_limit_k_max 14
_diffrn_reflns_limit_k_min -14
_diffrn_reflns_limit_l_max 17
_diffrn_reflns_limit_l_min -18
_diffrn_reflns_number 5889
_diffrn_reflns_theta_full 25.56
_diffrn_reflns_theta_max 25.56
_diffrn_reflns_theta_min 2.07
_exptl_absorpt_coefficient_mu 0.072
_exptl_absorpt_correction_type none
_exptl_crystal_colour colorless
_exptl_crystal_density_diffrn 1.143
_exptl_crystal_description prism
_exptl_crystal_F_000 632
_exptl_crystal_size_max 0.90
_exptl_crystal_size_mid 0.50
_exptl_crystal_size_min 0.30
_refine_diff_density_max 0.4
_refine_diff_density_min -0.265
_refine_diff_density_rms 0.039
_refine_ls_extinction_coef 0.15(2)
_refine_ls_extinction_expression Fc^*^=kFc[1+0.001xFc^2^\l^3^/sin(2\q)]^-1/4^
_refine_ls_extinction_method SHELXL
_refine_ls_goodness_of_fit_ref 1.083
_refine_ls_hydrogen_treatment mixed
_refine_ls_matrix_type full
_refine_ls_number_parameters 398
_refine_ls_number_reflns 5889
_refine_ls_number_restraints 0
_refine_ls_restrained_S_all 1.083
_refine_ls_R_factor_all 0.1042
_refine_ls_R_factor_gt 0.0864
_refine_ls_shift/su_max 0.002
_refine_ls_shift/su_mean 0
_refine_ls_structure_factor_coef Fsqd
_refine_ls_weighting_details 'calc w=1/[\s^2^(Fo^2^)+(0.1614P)^2^+0.2980P] where P=(Fo^2^+2Fc^2^)/3'
_refine_ls_weighting_scheme calc
_refine_ls_wR_factor_gt 0.2585
_refine_ls_wR_factor_ref 0.283
_reflns_number_gt 4324
_reflns_number_total 5889
_reflns_threshold_expression >2sigma(I)
_cod_data_source_file ja806258v_si_004.cif
_cod_data_source_block TH2
_cod_database_code 4108691

loop_
_symmetry_equiv_pos_as_xyz
'x, y, z'
'-x, -y, -z'

loop_
_atom_site_label
_atom_site_type_symbol
_atom_site_fract_x
_atom_site_fract_y
_atom_site_fract_z
_atom_site_U_iso_or_equiv
_atom_site_adp_type
_atom_site_occupancy
_atom_site_symmetry_multiplicity
_atom_site_calc_flag
_atom_site_refinement_flags
C1 C 0.4508(3) 0.1596(2) 0.50438(16) 0.0796(7) Uani 1 1 d .
H1 H 0.5078 0.1056 0.5126 0.095 Uiso 1 1 calc R
C2 C 0.5429(3) 0.2665(2) 0.57067(16) 0.0753(7) Uani 1 1 d .
H2 H 0.5456 0.2457 0.6313 0.09 Uiso 1 1 calc R
C3 C 0.4663(4) 0.3597(3) 0.5559(2) 0.0912(8) Uani 1 1 d .
H3A H 0.5442 0.433 0.5743 0.109 Uiso 1 1 calc R
H3B H 0.4179 0.3549 0.4917 0.109 Uiso 1 1 calc R
C4 C 0.3517(5) 0.3565(4) 0.6041(3) 0.1172(11) Uani 1 1 d .
H4A H 0.4045 0.3797 0.6679 0.141 Uiso 1 1 calc R
H4B H 0.3037 0.4128 0.5828 0.141 Uiso 1 1 calc R
C5 C 0.2337(5) 0.2483(4) 0.5950(3) 0.1380(15) Uani 1 1 d .
H5A H 0.1442 0.2651 0.5984 0.166 Uiso 1 1 calc R
H5B H 0.2651 0.2107 0.6471 0.166 Uiso 1 1 calc R
C6 C 0.1884(5) 0.1633(4) 0.5113(3) 0.1334(13) Uani 1 1 d .
H6A H 0.0901 0.1096 0.5056 0.16 Uiso 1 1 calc R
H6B H 0.1788 0.2037 0.4587 0.16 Uiso 1 1 calc R
C7 C 0.2939(4) 0.0991(3) 0.5109(2) 0.1031(9) Uani 1 1 d .
H7A H 0.2449 0.0387 0.4607 0.124 Uiso 1 1 calc R
H7B H 0.3065 0.063 0.5657 0.124 Uiso 1 1 calc R
C8 C 0.7068(3) 0.3118(2) 0.56921(18) 0.0826(7) Uani 1 1 d .
H8 H 0.7047 0.3504 0.5151 0.099 Uiso 1 1 calc R
C9 C 0.8043(3) 0.4013(2) 0.64883(19) 0.0858(7) Uani 1 1 d .
H9 H 0.7502 0.4546 0.6558 0.103 Uiso 1 1 calc R
C10 C 0.9569(4) 0.4684(3) 0.6396(2) 0.1040(9) Uani 1 1 d .
H10A H 1.0207 0.4202 0.6503 0.125 Uiso 1 1 calc R
H10B H 0.9426 0.4849 0.5778 0.125 Uiso 1 1 calc R
C11 C 1.0385(4) 0.5772(3) 0.7006(3) 0.1141(11) Uani 1 1 d .
H11 H 1.0555 0.5583 0.7627 0.137 Uiso 1 1 calc R
C12 C 0.9502(6) 0.6588(4) 0.6913(5) 0.179(2) Uani 1 1 d .
H12A H 1.0078 0.7266 0.7327 0.269 Uiso 1 1 calc R
H12B H 0.8575 0.6243 0.7047 0.269 Uiso 1 1 calc R
H12C H 0.9286 0.6777 0.6307 0.269 Uiso 1 1 calc R
C13 C 1.1938(5) 0.6328(4) 0.6886(4) 0.1468(16) Uani 1 1 d .
H13A H 1.2444 0.7021 0.7292 0.22 Uiso 1 1 calc R
H13B H 1.1821 0.6492 0.6275 0.22 Uiso 1 1 calc R
H13C H 1.2521 0.5818 0.7016 0.22 Uiso 1 1 calc R
C14 C 0.7781(4) 0.2187(3) 0.5598(2) 0.1048(10) Uani 1 1 d .
H14A H 0.714 0.1635 0.5089 0.157 Uiso 1 1 calc R
H14B H 0.7902 0.1822 0.6137 0.157 Uiso 1 1 calc R
H14C H 0.8747 0.2522 0.551 0.157 Uiso 1 1 calc R
C15 C 0.4320(3) 0.1228(2) 0.34718(18) 0.0790(7) Uani 1 1 d .
C16 C 0.4079(3) 0.1716(2) 0.26062(17) 0.0757(7) Uani 1 1 d .
C17 C 0.4014(3) 0.2816(2) 0.25517(18) 0.0841(7) Uani 1 1 d .
H17 H 0.4143 0.3275 0.3073 0.101 Uiso 1 1 calc R
C18 C 0.3760(3) 0.3232(2) 0.17334(18) 0.0854(7) Uani 1 1 d .
H18 H 0.3723 0.3971 0.1709 0.102 Uiso 1 1 calc R
C19 C 0.3558(3) 0.2567(2) 0.09382(17) 0.0781(7) Uani 1 1 d .
C20 C 0.3616(3) 0.1465(2) 0.10045(18) 0.0851(7) Uani 1 1 d .
H20 H 0.3473 0.1002 0.0483 0.102 Uiso 1 1 calc R
C21 C 0.3881(3) 0.1042(2) 0.18209(18) 0.0808(7) Uani 1 1 d .
H21 H 0.3927 0.0306 0.1847 0.097 Uiso 1 1 calc R
C22 C 0.3277(3) 0.3025(3) 0.00550(18) 0.0882(8) Uani 1 1 d .
C23 C 0.2912(10) 0.3971(5) -0.0043(3) 0.223(4) Uani 1 1 d .
H23 H 0.2816 0.4352 0.0452 0.268 Uiso 1 1 calc R
C24 C 0.2666(12) 0.4413(6) -0.0867(3) 0.261(5) Uani 1 1 d .
H24 H 0.2385 0.5068 -0.0914 0.313 Uiso 1 1 calc R
C25 C 0.2829(6) 0.3908(4) -0.1586(3) 0.1358(15) Uani 1 1 d .
H25 H 0.2763 0.4229 -0.2123 0.163 Uiso 1 1 calc R
C26 C 0.3081(9) 0.2955(5) -0.1498(3) 0.192(3) Uani 1 1 d .
H26 H 0.3095 0.2541 -0.2004 0.231 Uiso 1 1 calc R
C27 C 0.3335(8) 0.2514(4) -0.0681(3) 0.172(2) Uani 1 1 d .
H27 H 0.3553 0.1833 -0.0654 0.207 Uiso 1 1 calc R
C28 C 0.7657(4) 0.3644(3) 0.7929(2) 0.0984(9) Uani 1 1 d .
C29 C 0.7909(4) 0.2974(3) 0.8697(2) 0.0955(8) Uani 1 1 d .
C30 C 0.8710(4) 0.2229(3) 0.8771(2) 0.1006(9) Uani 1 1 d .
H30 H 0.9139 0.213 0.832 0.121 Uiso 1 1 calc R
C31 C 0.8899(4) 0.1618(3) 0.9497(2) 0.1010(9) Uani 1 1 d .
H31 H 0.9447 0.1114 0.9526 0.121 Uiso 1 1 calc R
C32 C 0.8280(3) 0.1744(3) 1.0189(2) 0.0917(8) Uani 1 1 d .
C33 C 0.7436(5) 0.2489(4) 1.0095(3) 0.1330(15) Uani 1 1 d .
H33 H 0.6978 0.2574 1.0534 0.16 Uiso 1 1 calc R
C34 C 0.7261(6) 0.3098(4) 0.9376(3) 0.1346(15) Uani 1 1 d .
H34 H 0.6707 0.3598 0.934 0.162 Uiso 1 1 calc R
C35 C 0.8479(3) 0.1114(3) 1.0980(2) 0.0906(8) Uani 1 1 d .
C36 C 0.9793(4) 0.0856(3) 1.1350(2) 0.1047(10) Uani 1 1 d .
H36 H 1.0559 0.1058 1.1079 0.126 Uiso 1 1 calc R
C37 C 0.9989(4) 0.0308(3) 1.2107(3) 0.1170(11) Uani 1 1 d .
H37 H 1.0882 0.0145 1.2343 0.14 Uiso 1 1 calc R
C38 C 0.8878(5) 0.0000(3) 1.2518(3) 0.1226(12) Uani 1 1 d .
H38 H 0.9013 -0.0367 1.3033 0.147 Uiso 1 1 calc R
C39 C 0.7567(5) 0.0238(4) 1.2162(3) 0.1234(12) Uani 1 1 d .
H39 H 0.6808 0.0035 1.2438 0.148 Uiso 1 1 calc R
C40 C 0.7364(4) 0.0777(3) 1.1398(2) 0.1112(11) Uani 1 1 d .
H40 H 0.6457 0.0917 1.1158 0.133 Uiso 1 1 calc R
O1 O 0.4398(2) 0.19563(16) 0.41508(12) 0.0889(6) Uani 1 1 d .
O2 O 0.4430(3) 0.02935(18) 0.35576(14) 0.1057(7) Uani 1 1 d .
O3 O 0.8271(2) 0.34376(16) 0.72992(12) 0.0894(6) Uani 1 1 d .
O4 O 0.6941(4) 0.4303(3) 0.78721(18) 0.1396(11) Uani 1 1 d .

loop_
_atom_site_aniso_label
_atom_site_aniso_U_11
_atom_site_aniso_U_22
_atom_site_aniso_U_33
_atom_site_aniso_U_23
_atom_site_aniso_U_13
_atom_site_aniso_U_12
C1 0.0982(18) 0.0726(15) 0.0749(15) 0.0226(11) 0.0289(13) 0.0330(13)
C2 0.0955(17) 0.0687(14) 0.0737(14) 0.0202(10) 0.0339(12) 0.0344(12)
C3 0.109(2) 0.0834(18) 0.0973(18) 0.0221(14) 0.0373(15) 0.0469(15)
C4 0.130(3) 0.128(3) 0.113(2) 0.004(2) 0.043(2) 0.064(2)
C5 0.127(3) 0.150(4) 0.153(4) -0.005(3) 0.075(3) 0.040(3)
C6 0.108(3) 0.129(3) 0.158(4) 0.005(3) 0.039(2) 0.031(2)
C7 0.108(2) 0.088(2) 0.110(2) 0.0133(16) 0.0331(17) 0.0258(17)
C8 0.1003(19) 0.0721(15) 0.0882(16) 0.0157(12) 0.0410(14) 0.0338(13)
C9 0.0997(19) 0.0709(15) 0.0972(18) 0.0162(13) 0.0404(15) 0.0311(13)
C10 0.107(2) 0.086(2) 0.120(2) 0.0108(16) 0.0443(18) 0.0240(17)
C11 0.109(2) 0.093(2) 0.134(3) 0.0072(19) 0.040(2) 0.0212(18)
C12 0.127(3) 0.098(3) 0.289(7) -0.017(3) 0.030(4) 0.035(2)
C13 0.122(3) 0.112(3) 0.199(5) 0.010(3) 0.067(3) 0.009(2)
C14 0.104(2) 0.088(2) 0.133(3) -0.0002(17) 0.0426(19) 0.0414(16)
C15 0.0902(17) 0.0718(16) 0.0804(15) 0.0142(12) 0.0267(12) 0.0320(12)
C16 0.0761(15) 0.0757(16) 0.0781(15) 0.0137(11) 0.0233(11) 0.0276(11)
C17 0.1055(19) 0.0789(16) 0.0742(15) 0.0132(12) 0.0294(13) 0.0358(14)
C18 0.1037(19) 0.0757(16) 0.0833(16) 0.0166(12) 0.0304(14) 0.0350(14)
C19 0.0759(15) 0.0822(17) 0.0749(15) 0.0111(12) 0.0204(11) 0.0249(12)
C20 0.0911(18) 0.0869(18) 0.0778(16) 0.0052(12) 0.0252(13) 0.0294(14)
C21 0.0889(17) 0.0755(16) 0.0821(16) 0.0100(12) 0.0261(13) 0.0315(13)
C22 0.0930(18) 0.0897(18) 0.0734(15) 0.0136(13) 0.0157(13) 0.0246(14)
C23 0.456(11) 0.149(4) 0.084(2) 0.032(2) 0.039(4) 0.162(6)
C24 0.536(15) 0.173(5) 0.089(3) 0.036(3) 0.036(5) 0.188(7)
C25 0.180(4) 0.130(3) 0.081(2) 0.030(2) 0.019(2) 0.043(3)
C26 0.363(10) 0.173(5) 0.092(3) 0.042(3) 0.089(4) 0.137(6)
C27 0.332(8) 0.147(4) 0.091(2) 0.039(2) 0.088(4) 0.126(5)
C28 0.124(2) 0.089(2) 0.097(2) 0.0105(15) 0.0423(17) 0.0474(18)
C29 0.112(2) 0.0893(19) 0.0967(19) 0.0061(15) 0.0403(16) 0.0406(16)
C30 0.115(2) 0.100(2) 0.109(2) 0.0187(17) 0.0573(18) 0.0441(18)
C31 0.115(2) 0.097(2) 0.116(2) 0.0216(17) 0.0582(19) 0.0482(17)
C32 0.0962(19) 0.0877(19) 0.0971(19) 0.0084(14) 0.0368(15) 0.0308(15)
C33 0.184(4) 0.160(4) 0.114(3) 0.035(2) 0.078(3) 0.107(3)
C34 0.195(4) 0.156(4) 0.112(3) 0.041(2) 0.074(3) 0.114(3)
C35 0.0897(19) 0.0871(19) 0.0985(19) 0.0077(14) 0.0336(15) 0.0282(14)
C36 0.094(2) 0.104(2) 0.118(2) 0.0213(18) 0.0384(18) 0.0286(17)
C37 0.098(2) 0.119(3) 0.132(3) 0.030(2) 0.030(2) 0.0345(19)
C38 0.131(3) 0.120(3) 0.123(3) 0.038(2) 0.045(2) 0.039(2)
C39 0.117(3) 0.145(3) 0.127(3) 0.040(2) 0.059(2) 0.046(2)
C40 0.105(2) 0.132(3) 0.116(2) 0.032(2) 0.0491(19) 0.048(2)
O1 0.1241(15) 0.0784(11) 0.0719(10) 0.0197(8) 0.0284(9) 0.0430(10)
O2 0.155(2) 0.0833(13) 0.0919(13) 0.0223(10) 0.0384(12) 0.0545(13)
O3 0.1009(13) 0.0870(13) 0.0887(12) 0.0066(9) 0.0335(10) 0.0375(10)
O4 0.214(3) 0.146(2) 0.1214(18) 0.0392(16) 0.0833(19) 0.116(2)

loop_
_atom_type_symbol
_atom_type_description
_atom_type_scat_dispersion_real
_atom_type_scat_dispersion_imag
_atom_type_scat_source
C C 0.003 0.002 'International Tables Vol C Tables 4.2.6.8 and 6.1.1.4'
H H 0 0 'International Tables Vol C Tables 4.2.6.8 and 6.1.1.4'
O O 0.011 0.006 'International Tables Vol C Tables 4.2.6.8 and 6.1.1.4'

loop_
_geom_angle_atom_site_label_1
_geom_angle_atom_site_label_2
_geom_angle_atom_site_label_3
_geom_angle
O1 C1 C2 105.35(19)
O1 C1 C7 109.8(2)
C2 C1 C7 116.5(2)
C1 C2 C8 113.1(2)
C1 C2 C3 111.2(2)
C8 C2 C3 111.2(2)
C4 C3 C2 116.8(3)
C5 C4 C3 117.2(3)
C4 C5 C6 119.2(4)
C7 C6 C5 114.8(4)
C6 C7 C1 120.3(3)
C9 C8 C2 112.0(2)
C9 C8 C14 111.4(2)
C2 C8 C14 114.1(2)
O3 C9 C8 107.8(2)
O3 C9 C10 109.1(2)
C8 C9 C10 114.1(2)
C11 C10 C9 116.4(3)
C10 C11 C12 113.3(4)
C10 C11 C13 111.2(3)
C12 C11 C13 111.2(4)
O2 C15 O1 124.0(2)
O2 C15 C16 124.6(2)
O1 C15 C16 111.4(2)
C21 C16 C17 119.0(2)
C21 C16 C15 118.8(2)
C17 C16 C15 122.2(2)
C18 C17 C16 120.5(3)
C17 C18 C19 121.2(3)
C20 C19 C18 117.5(2)
C20 C19 C22 121.8(2)
C18 C19 C22 120.7(2)
C21 C20 C19 121.8(3)
C20 C21 C16 120.0(2)
C27 C22 C23 115.3(3)
C27 C22 C19 122.8(3)
C23 C22 C19 121.8(3)
C22 C23 C24 122.1(5)
C25 C24 C23 120.8(5)
C26 C25 C24 116.3(4)
C25 C26 C27 122.9(4)
C22 C27 C26 122.2(4)
O4 C28 O3 123.2(3)
O4 C28 C29 123.3(3)
O3 C28 C29 113.5(3)
C30 C29 C34 118.1(3)
C30 C29 C28 124.0(3)
C34 C29 C28 117.9(3)
C29 C30 C31 121.6(3)
C30 C31 C32 121.1(3)
C31 C32 C33 116.8(3)
C31 C32 C35 122.3(3)
C33 C32 C35 120.9(3)
C34 C33 C32 121.9(3)
C33 C34 C29 120.5(3)
C40 C35 C36 117.0(3)
C40 C35 C32 121.1(3)
C36 C35 C32 121.9(3)
C37 C36 C35 121.4(3)
C38 C37 C36 120.5(4)
C39 C38 C37 119.2(4)
C38 C39 C40 120.4(4)
C39 C40 C35 121.5(3)
C15 O1 C1 119.59(19)
C28 O3 C9 118.6(2)

loop_
_geom_bond_atom_site_label_1
_geom_bond_atom_site_label_2
_geom_bond_distance
C1 O1 1.456(3)
C1 C2 1.522(4)
C1 C7 1.523(4)
C2 C8 1.535(4)
C2 C3 1.543(3)
C3 C4 1.499(4)
C4 C5 1.459(6)
C5 C6 1.520(6)
C6 C7 1.476(5)
C8 C9 1.517(4)
C8 C14 1.536(4)
C9 O3 1.464(3)
C9 C10 1.522(4)
C10 C11 1.489(5)
C11 C12 1.498(6)
C11 C13 1.532(5)
C15 O2 1.205(3)
C15 O1 1.336(3)
C15 C16 1.481(3)
C16 C21 1.389(4)
C16 C17 1.390(4)
C17 C18 1.374(3)
C18 C19 1.395(4)
C19 C20 1.391(4)
C19 C22 1.488(4)
C20 C21 1.376(4)
C22 C27 1.310(5)
C22 C23 1.325(6)
C23 C24 1.397(6)
C24 C25 1.331(8)
C25 C26 1.281(6)
C26 C27 1.386(6)
C28 O4 1.213(4)
C28 O3 1.332(3)
C28 C29 1.483(4)
C29 C30 1.366(4)
C29 C34 1.394(4)
C30 C31 1.381(4)
C31 C32 1.392(4)
C32 C33 1.395(5)
C32 C35 1.478(4)
C33 C34 1.369(5)
C35 C40 1.384(4)
C35 C36 1.386(5)
C36 C37 1.374(5)
C37 C38 1.370(5)
C38 C39 1.367(6)
C39 C40 1.376(5)
